data_7719021
loop_
_publ_author_name
'Bolot'ko, Alena E.'
'Shmelev, Maxim A.'
'Chistyakov, Alexandr S.'
'Voronina, Julia K.'
'Varaksina, Evgeniya A.'
'Gogoleva, Natalia V.'
'Taydakov, Ilya V.'
'Sidorov, Alexey A.'
'Eremenko, Igor L.'

_publ_section_title
;
 Luminescence enhancement by mixing carboxylate
 benzoate-pentafluorobenzoate ligands in polynuclear
 {Eu<sub>2</sub>Zn<sub>2</sub>} and {Tb<sub>2</sub>Zn<sub>2</sub>}
 complexes.
;
_journal_issue 14
_journal_name_full 'Dalton transactions (Cambridge, England : 2003)'
_journal_page_first 5708
_journal_page_last 5720
_journal_paper_doi 10.1039/d4dt03414g
_journal_volume 54
_journal_year 2025
_chemical_formula_moiety 'C94 H42 F24 N4 O20 Tb2 Zn2'
_chemical_formula_sum 'C94 H42 F24 N4 O20 Tb2 Zn2'
_chemical_formula_weight 2451.89
_space_group_crystal_system triclinic
_space_group_IT_number 2
_space_group_name_Hall '-P 1'
_space_group_name_H-M_alt 'P -1'
_atom_sites_solution_hydrogens geom
_audit_creation_date 2024-03-21
_audit_creation_method
;
Olex2 1.5
(compiled 2024.02.16 svn.r378c4104 for OlexSys, GUI svn.r6928)
;
_audit_update_record
;
2024-03-25 deposited with the CCDC.	2025-03-03 downloaded from the CCDC.
;
_cell_angle_alpha 63.435(2)
_cell_angle_beta 84.216(2)
_cell_angle_gamma 63.913(2)
_cell_formula_units_Z 1
_cell_length_a 14.2636(10)
_cell_length_b 14.6822(9)
_cell_length_c 14.8804(10)
_cell_measurement_reflns_used 6679
_cell_measurement_temperature 100.00
_cell_measurement_theta_max 26.09
_cell_measurement_theta_min 2.35
_cell_volume 2485.4(3)
_computing_cell_refinement 'SAINT V8.35A (?, 2016)'
_computing_data_reduction 'SAINT V8.35A (?, 2016)'
_computing_molecular_graphics 'Olex2 1.5 (Dolomanov et al., 2009)'
_computing_publication_material 'Olex2 1.5 (Dolomanov et al., 2009)'
_computing_structure_refinement 'XL  (Sheldrick, 2008)'
_computing_structure_solution 'SHELXT 2014/4 (Sheldrick, 2014)'
_diffrn_ambient_temperature 100.00
_diffrn_measured_fraction_theta_full 0.984
_diffrn_measured_fraction_theta_max 0.978
_diffrn_measurement_device_type 'Bruker APEX-II CCD'
_diffrn_measurement_method '\f and \w scans'
_diffrn_radiation_type MoK\a
_diffrn_radiation_wavelength 0.71073
_diffrn_reflns_av_R_equivalents 0.0357
_diffrn_reflns_av_unetI/netI 0.0597
_diffrn_reflns_Laue_measured_fraction_full 0.984
_diffrn_reflns_Laue_measured_fraction_max 0.978
_diffrn_reflns_limit_h_max 17
_diffrn_reflns_limit_h_min -17
_diffrn_reflns_limit_k_max 18
_diffrn_reflns_limit_k_min -18
_diffrn_reflns_limit_l_max 18
_diffrn_reflns_limit_l_min -18
_diffrn_reflns_number 18052
_diffrn_reflns_point_group_measured_fraction_full 0.984
_diffrn_reflns_point_group_measured_fraction_max 0.978
_diffrn_reflns_theta_full 25.242
_diffrn_reflns_theta_max 26.150
_diffrn_reflns_theta_min 2.701
_exptl_absorpt_coefficient_mu 1.995
_exptl_absorpt_correction_T_max 0.7453
_exptl_absorpt_correction_T_min 0.5535
_exptl_absorpt_correction_type multi-scan
_exptl_absorpt_process_details
;
SADABS-2014/5 (Bruker,2014/5) was used for absorption correction.
wR2(int) was 0.0975 before and 0.0418 after correction.
The Ratio of minimum to maximum transmission is 0.7427.
The \l/2 correction factor is 0.00150.
;
_exptl_crystal_colour colourless
_exptl_crystal_colour_primary colourless
_exptl_crystal_density_diffrn 1.638
_exptl_crystal_description block
_exptl_crystal_F_000 1200
_exptl_crystal_size_max 0.2
_exptl_crystal_size_mid 0.2
_exptl_crystal_size_min 0.15
_refine_diff_density_max 1.015
_refine_diff_density_min -1.315
_refine_diff_density_rms 0.112
_refine_ls_extinction_method none
_refine_ls_goodness_of_fit_ref 1.053
_refine_ls_hydrogen_treatment constr
_refine_ls_matrix_type full
_refine_ls_number_parameters 685
_refine_ls_number_reflns 9729
_refine_ls_number_restraints 0
_refine_ls_restrained_S_all 1.053
_refine_ls_R_factor_all 0.0491
_refine_ls_R_factor_gt 0.0385
_refine_ls_shift/su_max 0.002
_refine_ls_shift/su_mean 0.000
_refine_ls_structure_factor_coef Fsqd
_refine_ls_weighting_details 'w=1/[\s^2^(Fo^2^)+(0.0474P)^2^+1.3080P] where P=(Fo^2^+2Fc^2^)/3'
_refine_ls_weighting_scheme calc
_refine_ls_wR_factor_gt 0.0944
_refine_ls_wR_factor_ref 0.1000
_reflns_Friedel_coverage 0.000
_reflns_number_gt 8115
_reflns_number_total 9729
_reflns_threshold_expression 'I > 2\s(I)'
_cod_data_source_file d4dt03414g2.cif
_cod_data_source_block 10
_cod_database_code 7719021
_shelx_shelxl_version_number 2014/7
_shelx_space_group_comment
;
The symmetry employed for this shelxl refinement is uniquely defined
by the following loop, which should always be used as a source of
symmetry information in preference to the above space-group names.
They are only intended as comments.
;
_shelx_estimated_absorpt_t_max 0.754
_shelx_estimated_absorpt_t_min 0.691
_olex2_refinement_description
;
1. Fixed Uiso
 At 1.2 times of:
  All C(H) groups
2. Uiso/Uaniso restraints and constraints
Uanis(C15B) = Uanis(C17B)
Uanis(C16A) = Uanis(C18B)
Uanis(C19B) = Uanis(C14)
Uanis(C40B) = Uanis(C37B)
Uanis(C15B) = Uanis(C15A)
Uanis(C36B) = Uanis(C36A)
Uanis(C37B) = Uanis(C37A)
Uanis(C38B) = Uanis(C38A)
Uanis(C39B) = Uanis(C39A)
Uanis(C40B) = Uanis(C40A)
Uanis(C16A) = Uanis(C16B)
3. Others
 Fixed Sof: F40A(0.7) F36A(0.7) F37A(0.7) C36B(0.3) H36B(0.3) C37B(0.3)
 H37B(0.3) C38B(0.3) H38B(0.3) C39B(0.3) H39B(0.3) C40B(0.3) H40B(0.3)
 F38A(0.7) F15B(0.7) F39A(0.7) F19B(0.7) C15B(0.3) H15B(0.3) C16A(0.3)
 H16A(0.3) C17B(0.3) H17B(0.3) C18B(0.3) H18B(0.3) C19B(0.3) H19B(0.3)
 F18B(0.7) F17B(0.7) F16B(0.7) C36A(0.7) C40A(0.7) C39A(0.7) C38A(0.7)
 C37A(0.7) C15A(0.7) C19A(0.7) C16B(0.7) C18A(0.7) C17A(0.7)
4.a Aromatic/amide H refined with riding coordinates:
 C36B(H36B), C37B(H37B), C38B(H38B), C39B(H39B), C40B(H40B), C8(H8), C10(H10),
 C12(H12), C11(H11), C9(H9), C22(H22), C29(H29), C1(H1), C15B(H15B), C16A(H16A),
  C17B(H17B), C18B(H18B), C19B(H19B), C25(H25), C33(H33), C24(H24), C2(H2),
 C3(H3), C26(H26), C32(H32), C23(H23), C31(H31), C30(H30)
4.b Fitted hexagon refined as free rotating group:
 C35(C36B,C37B,C38B,C39B,C40B), C15B(C16A,C17B,C18B,C19B,C14)
;
_smtbx_masks_void_probe_radius 1.2
_smtbx_masks_void_truncation_radius 1.2
_olex2_submission_special_instructions 'No special instructions were received'

loop_
_space_group_symop_operation_xyz
'x, y, z'
'-x, -y, -z'

loop_
_atom_site_label
_atom_site_type_symbol
_atom_site_fract_x
_atom_site_fract_y
_atom_site_fract_z
_atom_site_U_iso_or_equiv
_atom_site_adp_type
_atom_site_occupancy
_atom_site_site_symmetry_order
_atom_site_calc_flag
_atom_site_refinement_flags_posn
_atom_site_refinement_flags_adp
_atom_site_refinement_flags_occupancy
_atom_site_disorder_assembly
_atom_site_disorder_group
Tb1 Tb 0.53656(2) 0.35110(2) 0.61866(2) 0.01760(7) Uani 1 1 d . . . . .
Zn1 Zn 0.65598(4) 0.09162(4) 0.87984(4) 0.01953(12) Uani 1 1 d . . . . .
O10 O 0.3609(2) 0.5645(2) 0.3647(2) 0.0213(7) Uani 1 1 d . . . . .
O9 O 0.4102(2) 0.3916(2) 0.4972(2) 0.0214(7) Uani 1 1 d . . . . .
O4 O 0.6907(2) 0.1953(2) 0.7310(2) 0.0222(7) Uani 1 1 d . . . . .
O3 O 0.7918(3) 0.0114(3) 0.8018(2) 0.0279(7) Uani 1 1 d . . . . .
O7 O 0.4121(2) 0.5459(2) 0.5562(2) 0.0186(6) Uani 1 1 d . . . . .
O8 O 0.3579(2) 0.7303(2) 0.4898(2) 0.0230(7) Uani 1 1 d . . . . .
O1 O 0.5472(2) 0.2091(2) 0.9228(2) 0.0253(7) Uani 1 1 d . . . . .
O6 O 0.4906(3) 0.2042(3) 0.6876(2) 0.0336(8) Uani 1 1 d . . . . .
N1 N 0.7057(3) -0.0586(3) 1.0170(3) 0.0195(8) Uani 1 1 d . . . . .
O2 O 0.4920(3) 0.3567(3) 0.7695(2) 0.0300(8) Uani 1 1 d . . . . .
F43 F 0.2711(3) 0.5455(3) 0.2178(2) 0.0484(8) Uani 1 1 d . . . . .
F47 F 0.2188(3) 0.4029(3) 0.5635(2) 0.0499(8) Uani 1 1 d . . . . .
F46 F 0.0535(3) 0.3862(3) 0.5184(3) 0.0698(11) Uani 1 1 d . . . . .
O5 O 0.5559(2) 0.0511(2) 0.8363(2) 0.0242(7) Uani 1 1 d . . . . .
N2 N 0.7756(3) 0.1022(3) 0.9495(3) 0.0238(8) Uani 1 1 d . . . . .
F40A F 0.2718(3) 0.4831(3) 0.6706(3) 0.0354(10) Uani 0.7 1 d . . P A 1
C6 C 0.7859(3) -0.0768(4) 1.0749(3) 0.0209(9) Uani 1 1 d . . . . .
F45 F -0.0095(3) 0.4541(4) 0.3249(3) 0.0843(14) Uani 1 1 d . . . . .
C7 C 0.8327(4) -0.1764(4) 1.1680(3) 0.0275(11) Uani 1 1 d . . . . .
C34 C 0.3584(3) 0.6411(4) 0.5573(3) 0.0187(9) Uani 1 1 d . . . . .
C5 C 0.8224(3) 0.0090(4) 1.0405(3) 0.0229(10) Uani 1 1 d . . . . .
C41 C 0.3509(3) 0.4761(4) 0.4202(3) 0.0198(9) Uani 1 1 d . . . . .
F36A F 0.2892(4) 0.8170(4) 0.6220(3) 0.0445(11) Uani 0.7 1 d . . P A 1
C20 C 0.7732(3) 0.1087(4) 0.7340(3) 0.0222(9) Uani 1 1 d . . . . .
F44 F 0.0990(3) 0.5359(4) 0.1740(3) 0.0841(14) Uani 1 1 d . . . . .
F37A F 0.1722(4) 0.8243(4) 0.7714(4) 0.0604(15) Uani 0.7 1 d . . P A 1
C35 C 0.2872(3) 0.6469(4) 0.6392(3) 0.0244(10) Uani 1 1 d G . . . .
C36B C 0.2412(12) 0.7440(8) 0.6536(12) 0.0285(16) Uani 0.3 1 d G . P B 2
H36B H 0.2603 0.8041 0.6172 0.034 Uiso 0.3 1 calc R U P B 2
C37B C 0.1671(10) 0.7531(13) 0.7214(11) 0.0274(9) Uani 0.3 1 d G . P B 2
H37B H 0.1357 0.8195 0.7313 0.033 Uiso 0.3 1 calc R U P B 2
C38B C 0.1391(13) 0.6651(18) 0.7747(13) 0.032(2) Uani 0.3 1 d G . P B 2
H38B H 0.0885 0.6713 0.8211 0.039 Uiso 0.3 1 calc R U P B 2
C39B C 0.185(2) 0.5680(18) 0.760(2) 0.0327(18) Uani 0.3 1 d G . P B 2
H39B H 0.1659 0.5079 0.7967 0.039 Uiso 0.3 1 calc R U P B 2
C40B C 0.2591(17) 0.5589(11) 0.6925(15) 0.0274(9) Uani 0.3 1 d G . P B 2
H40B H 0.2906 0.4926 0.6826 0.033 Uiso 0.3 1 calc R U P B 2
C8 C 0.9154(4) -0.1866(5) 1.2256(4) 0.0343(12) Uani 1 1 d . . . . .
H8 H 0.9484 -0.2532 1.2874 0.041 Uiso 1 1 calc R U . . .
F38A F 0.1037(4) 0.6639(4) 0.8713(4) 0.0599(14) Uani 0.7 1 d . . P A 1
F15B F 0.5049(4) 0.5257(4) 0.7841(4) 0.0513(12) Uani 0.7 1 d . . P C 2
C42 C 0.2541(4) 0.4709(4) 0.3918(3) 0.0247(10) Uani 1 1 d . . . . .
F39A F 0.1570(4) 0.4926(4) 0.8205(3) 0.0462(11) Uani 0.7 1 d . . P A 1
C10 C 0.7925(4) -0.2571(4) 1.1975(3) 0.0286(11) Uani 1 1 d . . . . .
H10 H 0.8230 -0.3261 1.2581 0.034 Uiso 1 1 calc R U . . .
C13 C 0.5011(3) 0.3120(4) 0.8644(3) 0.0201(9) Uani 1 1 d . . . . .
C12 C 0.6693(4) -0.1357(4) 1.0495(3) 0.0230(10) Uani 1 1 d . . . . .
H12 H 0.6122 -0.1220 1.0097 0.028 Uiso 1 1 calc R U . . .
C21 C 0.8504(3) 0.1254(4) 0.6610(3) 0.0237(10) Uani 1 1 d . . . . .
F19B F 0.3820(4) 0.2760(4) 1.0311(3) 0.0481(12) Uani 0.7 1 d . . P C 2
C11 C 0.7119(4) -0.2370(4) 1.1407(3) 0.0271(10) Uani 1 1 d . . . . .
H11 H 0.6838 -0.2903 1.1615 0.033 Uiso 1 1 calc R U . . .
C28 C 0.4243(3) 0.0705(4) 0.7349(3) 0.0210(9) Uani 1 1 d . . . . .
C9 C 0.9467(4) -0.1056(5) 1.1946(4) 0.0342(12) Uani 1 1 d . . . . .
H9 H 1.0005 -0.1151 1.2356 0.041 Uiso 1 1 calc R U . . .
C43 C 0.2187(4) 0.5062(4) 0.2949(4) 0.0327(11) Uani 1 1 d . . . . .
C22 C 0.9283(4) 0.0337(5) 0.6495(4) 0.0388(13) Uani 1 1 d . . . . .
H22 H 0.9312 -0.0398 0.6858 0.047 Uiso 1 1 calc R U . . .
C27 C 0.4957(3) 0.1112(3) 0.7552(3) 0.0207(9) Uani 1 1 d . . . . .
C4 C 0.9013(4) -0.0037(4) 1.1007(4) 0.0285(11) Uani 1 1 d . . . . .
C29 C 0.3601(4) 0.1324(4) 0.6436(4) 0.0282(10) Uani 1 1 d . . . . .
H29 H 0.3631 0.1995 0.5936 0.034 Uiso 1 1 calc R U . . .
C1 C 0.8056(4) 0.1828(4) 0.9179(4) 0.0279(10) Uani 1 1 d . . . . .
H1 H 0.7734 0.2475 0.8546 0.033 Uiso 1 1 calc R U . . .
C15B C 0.4446(19) 0.5023(9) 0.8633(12) 0.0317(12) Uani 0.3 1 d G . P D 1
H15B H 0.4711 0.5278 0.8002 0.038 Uiso 0.3 1 calc R U P D 1
C16A C 0.401(3) 0.5728(12) 0.9100(18) 0.0444(16) Uani 0.3 1 d G . P D 1
H16A H 0.3984 0.6465 0.8789 0.053 Uiso 0.3 1 calc R U P D 1
C17B C 0.3626(18) 0.5355(14) 1.0023(14) 0.0317(12) Uani 0.3 1 d G . P D 1
H17B H 0.3331 0.5837 1.0343 0.038 Uiso 0.3 1 calc R U P D 1
C18B C 0.3670(15) 0.4277(15) 1.0478(9) 0.0444(16) Uani 0.3 1 d G . P D 1
H18B H 0.3404 0.4022 1.1109 0.053 Uiso 0.3 1 calc R U P D 1
C19B C 0.4101(15) 0.3572(10) 1.0011(8) 0.0260(10) Uani 0.3 1 d G . P D 1
H19B H 0.4131 0.2835 1.0322 0.031 Uiso 0.3 1 calc R U P D 1
C14 C 0.4489(4) 0.3945(4) 0.9088(3) 0.0260(10) Uani 1 1 d G . . . .
C25 C 0.9208(4) 0.2476(6) 0.5410(4) 0.0451(15) Uani 1 1 d . . . . .
H25 H 0.9168 0.3214 0.5030 0.054 Uiso 1 1 calc R U . . .
C33 C 0.4207(4) -0.0287(4) 0.8078(4) 0.0268(10) Uani 1 1 d . . . . .
H33 H 0.4653 -0.0725 0.8701 0.032 Uiso 1 1 calc R U . . .
F18B F 0.2808(4) 0.4302(4) 1.0998(4) 0.0646(15) Uani 0.7 1 d . . P C 2
C24 C 0.9984(5) 0.1592(6) 0.5287(4) 0.0513(17) Uani 1 1 d . . . . .
H24 H 1.0488 0.1708 0.4836 0.062 Uiso 1 1 calc R U . . .
C47 C 0.1953(4) 0.4315(4) 0.4666(4) 0.0332(12) Uani 1 1 d . . . . .
C2 C 0.8833(4) 0.1779(5) 0.9732(4) 0.0338(12) Uani 1 1 d . . . . .
H2 H 0.9026 0.2385 0.9480 0.041 Uiso 1 1 calc R U . . .
C3 C 0.9311(4) 0.0841(5) 1.0646(4) 0.0341(12) Uani 1 1 d . . . . .
H3 H 0.9841 0.0791 1.1029 0.041 Uiso 1 1 calc R U . . .
C26 C 0.8471(4) 0.2329(5) 0.6077(4) 0.0343(12) Uani 1 1 d . . . . .
H26 H 0.7951 0.2953 0.6169 0.041 Uiso 1 1 calc R U . . .
C32 C 0.3515(4) -0.0635(4) 0.7891(5) 0.0380(13) Uani 1 1 d . . . . .
H32 H 0.3480 -0.1303 0.8393 0.046 Uiso 1 1 calc R U . . .
C44 C 0.1308(5) 0.5000(5) 0.2713(4) 0.0462(15) Uani 1 1 d . . . . .
C23 C 1.0028(4) 0.0519(6) 0.5829(5) 0.0515(17) Uani 1 1 d . . . . .
H23 H 1.0569 -0.0104 0.5750 0.062 Uiso 1 1 calc R U . . .
C46 C 0.1086(4) 0.4240(5) 0.4436(5) 0.0438(14) Uani 1 1 d . . . . .
C31 C 0.2875(4) -0.0011(5) 0.6975(5) 0.0450(15) Uani 1 1 d . . . . .
H31 H 0.2411 -0.0255 0.6843 0.054 Uiso 1 1 calc R U . . .
F17B F 0.2932(5) 0.6302(5) 1.0136(5) 0.0789(18) Uani 0.7 1 d . . P C 2
C30 C 0.2921(4) 0.0981(5) 0.6246(4) 0.0396(13) Uani 1 1 d . . . . .
H30 H 0.2482 0.1417 0.5620 0.048 Uiso 1 1 calc R U . . .
F16B F 0.4052(5) 0.6755(4) 0.8557(5) 0.0734(17) Uani 0.7 1 d . . P C 2
C45 C 0.0766(5) 0.4593(5) 0.3454(5) 0.0482(15) Uani 1 1 d . . . . .
C36A C 0.2588(7) 0.7342(6) 0.6668(7) 0.0285(16) Uani 0.7 1 d . . P A 1
C40A C 0.2518(8) 0.5661(7) 0.6943(8) 0.0274(9) Uani 0.7 1 d . . P A 1
C39A C 0.1901(11) 0.5711(10) 0.7710(10) 0.0327(18) Uani 0.7 1 d . . P A 1
C38A C 0.1629(6) 0.6590(9) 0.7968(6) 0.032(2) Uani 0.7 1 d . . P A 1
C37A C 0.1983(5) 0.7408(6) 0.7432(5) 0.0274(9) Uani 0.7 1 d . . P A 1
C15A C 0.4522(10) 0.4983(7) 0.8656(7) 0.0317(12) Uani 0.7 1 d . . P C 2
C19A C 0.3894(7) 0.3748(6) 0.9894(6) 0.032(2) Uani 0.7 1 d . . P C 2
C16B C 0.4021(13) 0.5780(8) 0.9000(10) 0.0444(16) Uani 0.7 1 d . . P C 2
C18A C 0.3388(6) 0.4523(8) 1.0264(5) 0.040(2) Uani 0.7 1 d . . P C 2
C17A C 0.3424(8) 0.5541(7) 0.9795(7) 0.048(3) Uani 0.7 1 d . . P C 2

loop_
_atom_site_aniso_label
_atom_site_aniso_U_11
_atom_site_aniso_U_22
_atom_site_aniso_U_33
_atom_site_aniso_U_23
_atom_site_aniso_U_13
_atom_site_aniso_U_12
Tb1 0.02245(12) 0.01441(11) 0.01370(11) -0.00132(8) -0.00168(8) -0.01067(9)
Zn1 0.0251(3) 0.0163(2) 0.0133(2) -0.0023(2) -0.0018(2) -0.0097(2)
O10 0.0298(17) 0.0169(14) 0.0178(15) -0.0024(13) -0.0025(13) -0.0152(14)
O9 0.0285(17) 0.0170(14) 0.0157(15) -0.0007(13) -0.0076(13) -0.0124(14)
O4 0.0199(15) 0.0202(15) 0.0195(16) -0.0056(13) -0.0037(13) -0.0055(13)
O3 0.0357(19) 0.0213(16) 0.0192(16) -0.0048(14) 0.0033(14) -0.0110(15)
O7 0.0237(15) 0.0172(15) 0.0138(15) -0.0043(12) -0.0015(12) -0.0101(13)
O8 0.0292(17) 0.0152(14) 0.0178(16) -0.0006(13) -0.0042(13) -0.0099(13)
O1 0.0356(18) 0.0169(15) 0.0148(15) -0.0050(13) 0.0022(14) -0.0066(14)
O6 0.043(2) 0.0277(17) 0.0237(18) 0.0083(15) -0.0141(15) -0.0266(16)
N1 0.0209(18) 0.0186(18) 0.0142(18) -0.0053(15) 0.0002(15) -0.0067(16)
O2 0.0360(19) 0.0246(17) 0.0170(16) -0.0048(14) 0.0049(14) -0.0082(15)
F43 0.069(2) 0.067(2) 0.0238(16) -0.0146(16) 0.0010(15) -0.046(2)
F47 0.058(2) 0.061(2) 0.0279(17) -0.0105(16) 0.0108(15) -0.0347(18)
F46 0.048(2) 0.066(2) 0.080(3) -0.008(2) 0.015(2) -0.040(2)
O5 0.0290(17) 0.0207(15) 0.0205(16) -0.0027(14) -0.0045(13) -0.0143(14)
N2 0.025(2) 0.028(2) 0.020(2) -0.0117(17) 0.0031(16) -0.0131(18)
F40A 0.051(3) 0.032(2) 0.029(2) -0.0123(19) 0.012(2) -0.027(2)
C6 0.020(2) 0.024(2) 0.015(2) -0.0096(19) 0.0031(17) -0.0064(19)
F45 0.059(2) 0.081(3) 0.103(4) -0.010(3) -0.028(2) -0.047(2)
C7 0.023(2) 0.032(3) 0.016(2) -0.008(2) 0.0016(19) -0.006(2)
C34 0.020(2) 0.022(2) 0.013(2) -0.0058(18) -0.0053(17) -0.0084(19)
C5 0.022(2) 0.033(2) 0.016(2) -0.014(2) 0.0043(18) -0.011(2)
C41 0.022(2) 0.020(2) 0.020(2) -0.0108(19) 0.0012(18) -0.0097(19)
F36A 0.062(3) 0.035(2) 0.049(3) -0.026(2) 0.018(2) -0.027(2)
C20 0.023(2) 0.025(2) 0.018(2) -0.0073(19) -0.0033(18) -0.012(2)
F44 0.098(3) 0.112(3) 0.054(3) -0.021(2) -0.027(2) -0.065(3)
F37A 0.079(4) 0.054(3) 0.068(4) -0.046(3) 0.034(3) -0.032(3)
C35 0.020(2) 0.022(2) 0.018(2) -0.0052(19) -0.0021(18) -0.0027(19)
C36B 0.023(4) 0.022(3) 0.030(3) -0.008(3) -0.001(3) -0.005(3)
C37B 0.022(2) 0.0255(19) 0.026(2) -0.0103(18) -0.0020(17) -0.0046(19)
C38B 0.021(4) 0.045(3) 0.025(4) -0.016(4) 0.002(4) -0.009(4)
C39B 0.033(3) 0.035(3) 0.027(4) -0.007(3) 0.005(3) -0.020(2)
C40B 0.022(2) 0.0255(19) 0.026(2) -0.0103(18) -0.0020(17) -0.0046(19)
C8 0.022(2) 0.045(3) 0.017(2) -0.006(2) -0.0038(19) -0.006(2)
F38A 0.069(3) 0.065(3) 0.053(3) -0.033(3) 0.034(3) -0.033(3)
F15B 0.061(3) 0.041(3) 0.059(3) -0.023(2) 0.018(3) -0.030(2)
C42 0.029(2) 0.017(2) 0.026(2) -0.0023(19) -0.005(2) -0.014(2)
F39A 0.053(3) 0.049(3) 0.044(3) -0.021(2) 0.022(2) -0.032(2)
C10 0.030(3) 0.023(2) 0.018(2) -0.004(2) 0.002(2) -0.006(2)
C13 0.021(2) 0.025(2) 0.017(2) -0.0072(19) 0.0027(17) -0.0145(19)
C12 0.025(2) 0.022(2) 0.017(2) -0.0055(19) -0.0039(18) -0.009(2)
C21 0.021(2) 0.031(2) 0.016(2) -0.008(2) -0.0033(18) -0.010(2)
F19B 0.063(3) 0.042(3) 0.040(3) -0.019(2) 0.022(2) -0.026(2)
C11 0.034(3) 0.015(2) 0.017(2) 0.0020(19) 0.000(2) -0.008(2)
C28 0.023(2) 0.021(2) 0.021(2) -0.0097(19) 0.0070(18) -0.0115(19)
C9 0.023(3) 0.052(3) 0.021(3) -0.013(2) -0.003(2) -0.014(2)
C43 0.040(3) 0.034(3) 0.027(3) -0.010(2) 0.003(2) -0.023(2)
C22 0.033(3) 0.051(3) 0.032(3) -0.023(3) 0.001(2) -0.014(3)
C27 0.026(2) 0.017(2) 0.018(2) -0.0068(19) 0.0020(18) -0.0106(19)
C4 0.024(2) 0.040(3) 0.024(3) -0.018(2) 0.006(2) -0.014(2)
C29 0.029(3) 0.033(3) 0.029(3) -0.017(2) 0.006(2) -0.016(2)
C1 0.031(3) 0.029(2) 0.025(3) -0.012(2) 0.007(2) -0.014(2)
C15B 0.028(3) 0.029(3) 0.031(3) -0.012(2) -0.003(2) -0.007(2)
C16A 0.055(4) 0.024(3) 0.051(4) -0.018(3) -0.001(3) -0.011(3)
C17B 0.028(3) 0.029(3) 0.031(3) -0.012(2) -0.003(2) -0.007(2)
C18B 0.055(4) 0.024(3) 0.051(4) -0.018(3) -0.001(3) -0.011(3)
C19B 0.026(2) 0.022(2) 0.025(2) -0.011(2) -0.0004(19) -0.005(2)
C14 0.026(2) 0.022(2) 0.025(2) -0.011(2) -0.0004(19) -0.005(2)
C25 0.035(3) 0.068(4) 0.027(3) -0.001(3) -0.003(2) -0.038(3)
C33 0.029(3) 0.020(2) 0.032(3) -0.012(2) 0.009(2) -0.013(2)
F18B 0.080(4) 0.063(3) 0.044(3) -0.030(3) 0.023(3) -0.025(3)
C24 0.035(3) 0.099(5) 0.025(3) -0.023(3) 0.009(2) -0.040(4)
C47 0.030(3) 0.030(3) 0.030(3) -0.003(2) 0.000(2) -0.015(2)
C2 0.033(3) 0.040(3) 0.039(3) -0.024(3) 0.014(2) -0.022(2)
C3 0.024(2) 0.055(3) 0.033(3) -0.029(3) 0.009(2) -0.017(2)
C26 0.027(3) 0.044(3) 0.022(2) 0.001(2) -0.008(2) -0.021(2)
C32 0.038(3) 0.031(3) 0.061(4) -0.029(3) 0.021(3) -0.023(2)
C44 0.050(3) 0.048(3) 0.038(3) -0.007(3) -0.018(3) -0.028(3)
C23 0.028(3) 0.090(5) 0.046(4) -0.045(4) 0.006(3) -0.020(3)
C46 0.032(3) 0.037(3) 0.055(4) -0.006(3) 0.004(3) -0.024(3)
C31 0.037(3) 0.055(4) 0.075(4) -0.047(4) 0.019(3) -0.031(3)
F17B 0.096(5) 0.060(3) 0.087(4) -0.053(4) 0.026(4) -0.023(3)
C30 0.032(3) 0.057(4) 0.043(3) -0.031(3) 0.001(2) -0.020(3)
F16B 0.104(5) 0.046(3) 0.085(4) -0.033(3) 0.022(4) -0.044(3)
C45 0.045(3) 0.043(3) 0.055(4) -0.007(3) -0.016(3) -0.030(3)
C36A 0.023(4) 0.022(3) 0.030(3) -0.008(3) -0.001(3) -0.005(3)
C40A 0.022(2) 0.0255(19) 0.026(2) -0.0103(18) -0.0020(17) -0.0046(19)
C39A 0.033(3) 0.035(3) 0.027(4) -0.007(3) 0.005(3) -0.020(2)
C38A 0.021(4) 0.045(3) 0.025(4) -0.016(4) 0.002(4) -0.009(4)
C37A 0.022(2) 0.0255(19) 0.026(2) -0.0103(18) -0.0020(17) -0.0046(19)
C15A 0.028(3) 0.029(3) 0.031(3) -0.012(2) -0.003(2) -0.007(2)
C19A 0.032(5) 0.022(4) 0.032(4) -0.012(3) 0.003(4) -0.003(4)
C16B 0.055(4) 0.024(3) 0.051(4) -0.018(3) -0.001(3) -0.011(3)
C18A 0.027(4) 0.046(5) 0.020(4) -0.013(4) 0.006(3) 0.005(4)
C17A 0.050(7) 0.025(4) 0.054(7) -0.028(5) -0.019(5) 0.011(4)

loop_
_atom_type_symbol
_atom_type_description
_atom_type_scat_dispersion_real
_atom_type_scat_dispersion_imag
_atom_type_scat_source
C C 0.0033 0.0016 'International Tables Vol C Tables 4.2.6.8 and 6.1.1.4'
H H 0.0000 0.0000 'International Tables Vol C Tables 4.2.6.8 and 6.1.1.4'
F F 0.0171 0.0103 'International Tables Vol C Tables 4.2.6.8 and 6.1.1.4'
N N 0.0061 0.0033 'International Tables Vol C Tables 4.2.6.8 and 6.1.1.4'
O O 0.0106 0.0060 'International Tables Vol C Tables 4.2.6.8 and 6.1.1.4'
Tb Tb -0.1723 4.1537 'International Tables Vol C Tables 4.2.6.8 and 6.1.1.4'
Zn Zn 0.2839 1.4301 'International Tables Vol C Tables 4.2.6.8 and 6.1.1.4'

loop_
_geom_angle_atom_site_label_1
_geom_angle_atom_site_label_2
_geom_angle_atom_site_label_3
_geom_angle
_geom_angle_site_symmetry_1
_geom_angle_site_symmetry_3
_geom_angle_publ_flag
O10 Tb1 Tb1 69.85(7) 2_666 2_666 ?
O10 Tb1 O4 74.82(10) 2_666 . ?
O10 Tb1 O7 77.68(10) 2_666 . ?
O10 Tb1 O7 70.73(9) 2_666 2_666 ?
O10 Tb1 O8 98.48(10) 2_666 2_666 ?
O10 Tb1 C34 83.38(11) 2_666 2_666 ?
O9 Tb1 Tb1 68.16(7) . 2_666 ?
O9 Tb1 O10 137.93(10) . 2_666 ?
O9 Tb1 O4 140.14(10) . . ?
O9 Tb1 O7 71.63(10) . . ?
O9 Tb1 O7 73.86(9) . 2_666 ?
O9 Tb1 O8 76.09(10) . 2_666 ?
O9 Tb1 C34 74.51(11) . 2_666 ?
O4 Tb1 Tb1 137.58(7) . 2_666 ?
O4 Tb1 O7 110.14(10) . 2_666 ?
O4 Tb1 O8 76.87(10) . 2_666 ?
O4 Tb1 C34 92.52(11) . 2_666 ?
O7 Tb1 Tb1 39.08(7) . 2_666 ?
O7 Tb1 Tb1 35.62(6) 2_666 2_666 ?
O7 Tb1 O4 148.22(10) . . ?
O7 Tb1 O7 74.70(10) . 2_666 ?
O7 Tb1 O8 123.18(9) . 2_666 ?
O7 Tb1 C34 26.34(10) 2_666 2_666 ?
O7 Tb1 C34 99.88(11) . 2_666 ?
O8 Tb1 Tb1 85.76(7) 2_666 2_666 ?
O8 Tb1 O7 51.78(9) 2_666 2_666 ?
O8 Tb1 C34 25.49(10) 2_666 2_666 ?
O6 Tb1 Tb1 141.64(8) . 2_666 ?
O6 Tb1 O10 148.41(11) . 2_666 ?
O6 Tb1 O9 73.66(10) . . ?
O6 Tb1 O4 77.02(11) . . ?
O6 Tb1 O7 133.68(11) . 2_666 ?
O6 Tb1 O7 123.44(11) . . ?
O6 Tb1 O8 88.74(12) . 2_666 ?
O6 Tb1 O2 81.48(12) . . ?
O6 Tb1 C34 112.02(12) . 2_666 ?
O2 Tb1 Tb1 115.56(8) . 2_666 ?
O2 Tb1 O10 79.44(11) . 2_666 ?
O2 Tb1 O9 121.60(11) . . ?
O2 Tb1 O4 79.13(11) . . ?
O2 Tb1 O7 144.41(10) . 2_666 ?
O2 Tb1 O7 80.46(10) . . ?
O2 Tb1 O8 155.57(10) . 2_666 ?
O2 Tb1 C34 162.34(12) . 2_666 ?
C34 Tb1 Tb1 61.17(8) 2_666 2_666 ?
O4 Zn1 O3 58.29(11) . . ?
O1 Zn1 O4 104.21(11) . . ?
O1 Zn1 O3 160.25(12) . . ?
O1 Zn1 N1 101.86(12) . . ?
O1 Zn1 N2 86.63(13) . . ?
N1 Zn1 O4 149.62(12) . . ?
N1 Zn1 O3 93.06(12) . . ?
N1 Zn1 N2 78.40(14) . . ?
O5 Zn1 O4 100.68(12) . . ?
O5 Zn1 O3 94.81(12) . . ?
O5 Zn1 O1 97.78(13) . . ?
O5 Zn1 N1 90.91(13) . . ?
O5 Zn1 N2 169.09(13) . . ?
N2 Zn1 O4 87.79(13) . . ?
N2 Zn1 O3 83.75(13) . . ?
C41 O10 Tb1 134.5(3) . 2_666 ?
C41 O9 Tb1 137.3(3) . . ?
Zn1 O4 Tb1 113.57(12) . . ?
C20 O4 Tb1 140.3(3) . . ?
C20 O4 Zn1 91.8(2) . . ?
C20 O3 Zn1 89.0(3) . . ?
Tb1 O7 Tb1 105.30(10) . 2_666 ?
C34 O7 Tb1 89.3(2) . 2_666 ?
C34 O7 Tb1 157.3(3) . . ?
C34 O8 Tb1 96.7(3) . 2_666 ?
C13 O1 Zn1 123.2(3) . . ?
C27 O6 Tb1 154.3(3) . . ?
C6 N1 Zn1 114.2(3) . . ?
C12 N1 Zn1 127.1(3) . . ?
C12 N1 C6 118.7(4) . . ?
C13 O2 Tb1 152.3(3) . . ?
C27 O5 Zn1 125.0(3) . . ?
C5 N2 Zn1 111.9(3) . . ?
C1 N2 Zn1 129.8(3) . . ?
C1 N2 C5 118.3(4) . . ?
N1 C6 C7 121.9(4) . . ?
N1 C6 C5 118.2(4) . . ?
C7 C6 C5 119.9(4) . . ?
C6 C7 C8 117.9(5) . . ?
C10 C7 C6 116.9(4) . . ?
C10 C7 C8 125.2(4) . . ?
O7 C34 Tb1 64.3(2) . 2_666 ?
O7 C34 C35 118.9(4) . . ?
O8 C34 Tb1 57.8(2) . 2_666 ?
O8 C34 O7 121.9(4) . . ?
O8 C34 C35 119.0(4) . . ?
C35 C34 Tb1 171.0(3) . 2_666 ?
N2 C5 C6 117.2(4) . . ?
N2 C5 C4 122.7(4) . . ?
C4 C5 C6 120.0(4) . . ?
O10 C41 O9 127.9(4) . . ?
O10 C41 C42 116.3(4) . . ?
O9 C41 C42 115.8(4) . . ?
O4 C20 C21 119.7(4) . . ?
O3 C20 O4 120.2(4) . . ?
O3 C20 C21 120.0(4) . . ?
C36B C35 C34 120.6(5) . . ?
C36B C35 C40B 120.0 . . ?
C40B C35 C34 119.0(5) . . ?
C36A C35 C34 119.9(5) . . ?
C40A C35 C34 123.7(5) . . ?
C40A C35 C36A 116.3(6) . . ?
C35 C36B H36B 120.0 . . ?
C37B C36B C35 120.0 . . ?
C37B C36B H36B 120.0 . . ?
C36B C37B H37B 120.0 . . ?
C36B C37B C38B 120.0 . . ?
C38B C37B H37B 120.0 . . ?
C37B C38B H38B 120.0 . . ?
C39B C38B C37B 120.0 . . ?
C39B C38B H38B 120.0 . . ?
C38B C39B H39B 120.0 . . ?
C38B C39B C40B 120.0 . . ?
C40B C39B H39B 120.0 . . ?
C35 C40B H40B 120.0 . . ?
C39B C40B C35 120.0 . . ?
C39B C40B H40B 120.0 . . ?
C7 C8 H8 119.0 . . ?
C9 C8 C7 121.9(5) . . ?
C9 C8 H8 119.0 . . ?
C43 C42 C41 123.4(4) . . ?
C43 C42 C47 116.6(4) . . ?
C47 C42 C41 120.0(4) . . ?
C7 C10 H10 119.7 . . ?
C11 C10 C7 120.5(4) . . ?
C11 C10 H10 119.7 . . ?
O1 C13 O2 126.4(4) . . ?
O1 C13 C14 118.6(4) . . ?
O2 C13 C14 115.0(4) . . ?
N1 C12 H12 118.6 . . ?
N1 C12 C11 122.8(4) . . ?
C11 C12 H12 118.6 . . ?
C22 C21 C20 120.3(4) . . ?
C22 C21 C26 120.2(5) . . ?
C26 C21 C20 119.4(4) . . ?
C10 C11 C12 119.1(4) . . ?
C10 C11 H11 120.4 . . ?
C12 C11 H11 120.4 . . ?
C29 C28 C27 120.1(4) . . ?
C29 C28 C33 119.4(4) . . ?
C33 C28 C27 120.4(4) . . ?
C8 C9 H9 119.1 . . ?
C8 C9 C4 121.7(5) . . ?
C4 C9 H9 119.1 . . ?
F43 C43 C42 120.4(4) . . ?
F43 C43 C44 117.4(5) . . ?
C42 C43 C44 122.2(5) . . ?
C21 C22 H22 120.6 . . ?
C21 C22 C23 118.7(6) . . ?
C23 C22 H22 120.6 . . ?
O6 C27 C28 116.6(4) . . ?
O5 C27 O6 124.8(4) . . ?
O5 C27 C28 118.6(4) . . ?
C5 C4 C9 118.5(5) . . ?
C3 C4 C5 117.3(5) . . ?
C3 C4 C9 124.2(5) . . ?
C28 C29 H29 119.5 . . ?
C30 C29 C28 121.0(5) . . ?
C30 C29 H29 119.5 . . ?
N2 C1 H1 118.5 . . ?
N2 C1 C2 123.0(5) . . ?
C2 C1 H1 118.5 . . ?
C16A C15B H15B 120.0 . . ?
C16A C15B C14 120.0 . . ?
C14 C15B H15B 120.0 . . ?
C15B C16A H16A 120.0 . . ?
C17B C16A C15B 120.0 . . ?
C17B C16A H16A 120.0 . . ?
C16A C17B H17B 120.0 . . ?
C16A C17B C18B 120.0 . . ?
C18B C17B H17B 120.0 . . ?
C17B C18B H18B 120.0 . . ?
C19B C18B C17B 120.0 . . ?
C19B C18B H18B 120.0 . . ?
C18B C19B H19B 120.0 . . ?
C18B C19B C14 120.0 . . ?
C14 C19B H19B 120.0 . . ?
C15B C14 C13 122.0(5) . . ?
C19B C14 C13 117.9(5) . . ?
C19B C14 C15B 120.0 . . ?
C15A C14 C13 120.6(5) . . ?
C15A C14 C19A 116.6(6) . . ?
C19A C14 C13 122.6(5) . . ?
C24 C25 H25 119.1 . . ?
C24 C25 C26 121.9(6) . . ?
C26 C25 H25 119.1 . . ?
C28 C33 H33 120.1 . . ?
C32 C33 C28 119.8(5) . . ?
C32 C33 H33 120.1 . . ?
C25 C24 H24 120.6 . . ?
C25 C24 C23 118.9(5) . . ?
C23 C24 H24 120.6 . . ?
F47 C47 C42 121.2(4) . . ?
F47 C47 C46 117.4(5) . . ?
C46 C47 C42 121.4(5) . . ?
C1 C2 H2 120.5 . . ?
C3 C2 C1 119.0(5) . . ?
C3 C2 H2 120.5 . . ?
C4 C3 H3 120.1 . . ?
C2 C3 C4 119.8(5) . . ?
C2 C3 H3 120.1 . . ?
C21 C26 H26 120.4 . . ?
C25 C26 C21 119.2(5) . . ?
C25 C26 H26 120.4 . . ?
C33 C32 H32 119.8 . . ?
C31 C32 C33 120.3(5) . . ?
C31 C32 H32 119.8 . . ?
F44 C44 C43 119.9(6) . . ?
C45 C44 F44 120.2(5) . . ?
C45 C44 C43 119.9(5) . . ?
C22 C23 H23 119.5 . . ?
C24 C23 C22 121.1(6) . . ?
C24 C23 H23 119.5 . . ?
F46 C46 C47 119.3(5) . . ?
F46 C46 C45 120.7(5) . . ?
C45 C46 C47 119.9(5) . . ?
C32 C31 H31 120.3 . . ?
C32 C31 C30 119.4(5) . . ?
C30 C31 H31 120.3 . . ?
C29 C30 C31 120.0(5) . . ?
C29 C30 H30 120.0 . . ?
C31 C30 H30 120.0 . . ?
F45 C45 C44 121.3(6) . . ?
F45 C45 C46 118.7(6) . . ?
C44 C45 C46 119.9(5) . . ?
F36A C36A C35 123.1(6) . . ?
F36A C36A C37A 114.6(6) . . ?
C37A C36A C35 122.3(7) . . ?
F40A C40A C35 120.1(7) . . ?
F40A C40A C39A 117.1(7) . . ?
C39A C40A C35 122.7(6) . . ?
F39A C39A C40A 120.4(8) . . ?
F39A C39A C38A 119.8(7) . . ?
C40A C39A C38A 119.8(7) . . ?
F38A C38A C39A 120.2(8) . . ?
F38A C38A C37A 121.2(8) . . ?
C37A C38A C39A 118.6(6) . . ?
F37A C37A C36A 122.5(7) . . ?
F37A C37A C38A 117.3(7) . . ?
C36A C37A C38A 120.2(7) . . ?
F15B C15A C14 120.1(7) . . ?
F15B C15A C16B 117.0(7) . . ?
C16B C15A C14 122.9(7) . . ?
F19B C19A C14 118.0(6) . . ?
F19B C19A C18A 119.8(7) . . ?
C18A C19A C14 122.2(7) . . ?
F16B C16B C15A 120.9(9) . . ?
F16B C16B C17A 121.2(9) . . ?
C15A C16B C17A 117.8(7) . . ?
F18B C18A C19A 118.9(8) . . ?
F18B C18A C17A 122.0(8) . . ?
C17A C18A C19A 118.8(7) . . ?
F17B C17A C16B 118.6(9) . . ?
F17B C17A C18A 119.6(10) . . ?
C18A C17A C16B 121.7(7) . . ?

loop_
_geom_bond_atom_site_label_1
_geom_bond_atom_site_label_2
_geom_bond_distance
_geom_bond_site_symmetry_2
_geom_bond_publ_flag
Tb1 Tb1 3.9495(5) 2_666 ?
Tb1 O10 2.383(3) 2_666 ?
Tb1 O9 2.370(3) . ?
Tb1 O4 2.400(3) . ?
Tb1 O7 2.581(3) 2_666 ?
Tb1 O7 2.385(3) . ?
Tb1 O8 2.440(3) 2_666 ?
Tb1 O6 2.293(3) . ?
Tb1 O2 2.297(3) . ?
Tb1 C34 2.864(4) 2_666 ?
Zn1 O4 2.213(3) . ?
Zn1 O3 2.293(3) . ?
Zn1 O1 2.055(3) . ?
Zn1 N1 2.103(3) . ?
Zn1 O5 2.021(3) . ?
Zn1 N2 2.178(4) . ?
O10 Tb1 2.383(3) 2_666 ?
O10 C41 1.252(5) . ?
O9 C41 1.253(5) . ?
O4 C20 1.283(5) . ?
O3 C20 1.250(5) . ?
O7 Tb1 2.581(3) 2_666 ?
O7 C34 1.271(5) . ?
O8 Tb1 2.440(3) 2_666 ?
O8 C34 1.241(5) . ?
O1 C13 1.239(5) . ?
O6 C27 1.258(5) . ?
N1 C6 1.359(5) . ?
N1 C12 1.327(6) . ?
O2 C13 1.255(5) . ?
F43 C43 1.350(6) . ?
F47 C47 1.342(6) . ?
F46 C46 1.349(6) . ?
O5 C27 1.251(5) . ?
N2 C5 1.369(6) . ?
N2 C1 1.308(6) . ?
F40A C40A 1.323(9) . ?
C6 C7 1.421(6) . ?
C6 C5 1.437(6) . ?
F45 C45 1.337(6) . ?
C7 C8 1.443(7) . ?
C7 C10 1.415(7) . ?
C34 Tb1 2.864(4) 2_666 ?
C34 C35 1.514(6) . ?
C5 C4 1.406(6) . ?
C41 C42 1.527(6) . ?
F36A C36A 1.338(9) . ?
C20 C21 1.487(6) . ?
F44 C44 1.348(6) . ?
F37A C37A 1.359(8) . ?
C35 C36B 1.3900 . ?
C35 C40B 1.3900 . ?
C35 C36A 1.400(9) . ?
C35 C40A 1.381(9) . ?
C36B H36B 0.9500 . ?
C36B C37B 1.3900 . ?
C37B H37B 0.9500 . ?
C37B C38B 1.3900 . ?
C38B H38B 0.9500 . ?
C38B C39B 1.3900 . ?
C39B H39B 0.9500 . ?
C39B C40B 1.3900 . ?
C40B H40B 0.9500 . ?
C8 H8 0.9500 . ?
C8 C9 1.328(7) . ?
F38A C38A 1.333(8) . ?
F15B C15A 1.359(9) . ?
C42 C43 1.361(6) . ?
C42 C47 1.393(6) . ?
F39A C39A 1.319(8) . ?
C10 H10 0.9500 . ?
C10 C11 1.342(7) . ?
C13 C14 1.511(6) . ?
C12 H12 0.9500 . ?
C12 C11 1.410(6) . ?
C21 C22 1.388(7) . ?
C21 C26 1.395(7) . ?
F19B C19A 1.348(9) . ?
C11 H11 0.9500 . ?
C28 C27 1.497(6) . ?
C28 C29 1.387(6) . ?
C28 C33 1.394(6) . ?
C9 H9 0.9500 . ?
C9 C4 1.439(7) . ?
C43 C44 1.386(7) . ?
C22 H22 0.9500 . ?
C22 C23 1.408(8) . ?
C4 C3 1.394(7) . ?
C29 H29 0.9500 . ?
C29 C30 1.373(7) . ?
C1 H1 0.9500 . ?
C1 C2 1.405(7) . ?
C15B H15B 0.9500 . ?
C15B C16A 1.3900 . ?
C15B C14 1.3900 . ?
C16A H16A 0.9500 . ?
C16A C17B 1.3900 . ?
C17B H17B 0.9500 . ?
C17B C18B 1.3900 . ?
C18B H18B 0.9500 . ?
C18B C19B 1.3900 . ?
C19B H19B 0.9500 . ?
C19B C14 1.3900 . ?
C14 C15A 1.385(10) . ?
C14 C19A 1.394(9) . ?
C25 H25 0.9500 . ?
C25 C24 1.361(9) . ?
C25 C26 1.391(7) . ?
C33 H33 0.9500 . ?
C33 C32 1.393(7) . ?
F18B C18A 1.311(9) . ?
C24 H24 0.9500 . ?
C24 C23 1.388(9) . ?
C47 C46 1.377(7) . ?
C2 H2 0.9500 . ?
C2 C3 1.377(7) . ?
C3 H3 0.9500 . ?
C26 H26 0.9500 . ?
C32 H32 0.9500 . ?
C32 C31 1.389(8) . ?
C44 C45 1.348(8) . ?
C23 H23 0.9500 . ?
C46 C45 1.363(8) . ?
C31 H31 0.9500 . ?
C31 C30 1.399(8) . ?
F17B C17A 1.321(9) . ?
C30 H30 0.9500 . ?
F16B C16B 1.301(10) . ?
C36A C37A 1.368(10) . ?
C40A C39A 1.378(9) . ?
C39A C38A 1.391(11) . ?
C38A C37A 1.390(10) . ?
C15A C16B 1.366(10) . ?
C19A C18A 1.370(10) . ?
C16B C17A 1.391(13) . ?
C18A C17A 1.361(12) . ?

loop_
_geom_torsion_atom_site_label_1
_geom_torsion_atom_site_label_2
_geom_torsion_atom_site_label_3
_geom_torsion_atom_site_label_4
_geom_torsion
_geom_torsion_site_symmetry_1
_geom_torsion_site_symmetry_2
_geom_torsion_site_symmetry_3
_geom_torsion_site_symmetry_4
_geom_torsion_publ_flag
Tb1 O10 C41 O9 -15.6(7) 2_666 . . . ?
Tb1 O10 C41 C42 163.5(3) 2_666 . . . ?
Tb1 O9 C41 O10 22.5(7) . . . . ?
Tb1 O9 C41 C42 -156.5(3) . . . . ?
Tb1 O4 C20 O3 -122.9(4) . . . . ?
Tb1 O4 C20 C21 61.6(6) . . . . ?
Tb1 O7 C34 Tb1 131.0(7) . . . 2_666 ?
Tb1 O7 C34 O8 126.0(6) . . . . ?
Tb1 O7 C34 O8 -5.1(4) 2_666 . . . ?
Tb1 O7 C34 C35 -58.4(9) . . . . ?
Tb1 O7 C34 C35 170.6(3) 2_666 . . . ?
Tb1 O8 C34 O7 5.4(4) 2_666 . . . ?
Tb1 O8 C34 C35 -170.2(3) 2_666 . . . ?
Tb1 O6 C27 O5 -1.3(11) . . . . ?
Tb1 O6 C27 C28 179.3(5) . . . . ?
Tb1 O2 C13 O1 -13.7(10) . . . . ?
Tb1 O2 C13 C14 166.8(5) . . . . ?
Zn1 O4 C20 O3 8.7(4) . . . . ?
Zn1 O4 C20 C21 -166.9(4) . . . . ?
Zn1 O3 C20 O4 -8.4(4) . . . . ?
Zn1 O3 C20 C21 167.1(4) . . . . ?
Zn1 O1 C13 O2 18.7(6) . . . . ?
Zn1 O1 C13 C14 -161.8(3) . . . . ?
Zn1 N1 C6 C7 -177.2(3) . . . . ?
Zn1 N1 C6 C5 3.8(5) . . . . ?
Zn1 N1 C12 C11 176.6(3) . . . . ?
Zn1 O5 C27 O6 2.0(6) . . . . ?
Zn1 O5 C27 C28 -178.6(3) . . . . ?
Zn1 N2 C5 C6 -0.7(5) . . . . ?
Zn1 N2 C5 C4 -179.3(3) . . . . ?
Zn1 N2 C1 C2 178.6(3) . . . . ?
O10 C41 C42 C43 42.2(6) . . . . ?
O10 C41 C42 C47 -136.0(4) . . . . ?
O9 C41 C42 C43 -138.6(5) . . . . ?
O9 C41 C42 C47 43.2(6) . . . . ?
O4 C20 C21 C22 -167.2(4) . . . . ?
O4 C20 C21 C26 15.8(6) . . . . ?
O3 C20 C21 C22 17.3(6) . . . . ?
O3 C20 C21 C26 -159.7(4) . . . . ?
O7 C34 C35 C36B 169.0(9) . . . . ?
O7 C34 C35 C40B -17.9(13) . . . . ?
O7 C34 C35 C36A 155.9(6) . . . . ?
O7 C34 C35 C40A -20.2(9) . . . . ?
O8 C34 C35 C36B -15.2(10) . . . . ?
O8 C34 C35 C40B 157.8(13) . . . . ?
O8 C34 C35 C36A -28.3(7) . . . . ?
O8 C34 C35 C40A 155.6(8) . . . . ?
O1 C13 C14 C15B 145.9(13) . . . . ?
O1 C13 C14 C19B -30.3(11) . . . . ?
O1 C13 C14 C15A 141.4(8) . . . . ?
O1 C13 C14 C19A -43.3(7) . . . . ?
N1 C6 C7 C8 -178.3(4) . . . . ?
N1 C6 C7 C10 0.6(6) . . . . ?
N1 C6 C5 N2 -2.0(6) . . . . ?
N1 C6 C5 C4 176.6(4) . . . . ?
N1 C12 C11 C10 0.0(7) . . . . ?
O2 C13 C14 C15B -34.6(13) . . . . ?
O2 C13 C14 C19B 149.2(10) . . . . ?
O2 C13 C14 C15A -39.1(9) . . . . ?
O2 C13 C14 C19A 136.2(6) . . . . ?
F43 C43 C44 F44 -2.0(8) . . . . ?
F43 C43 C44 C45 178.7(5) . . . . ?
F47 C47 C46 F46 -1.7(8) . . . . ?
F47 C47 C46 C45 175.5(5) . . . . ?
F46 C46 C45 F45 -1.0(9) . . . . ?
F46 C46 C45 C44 178.0(5) . . . . ?
N2 C5 C4 C9 -179.1(4) . . . . ?
N2 C5 C4 C3 0.5(7) . . . . ?
N2 C1 C2 C3 0.5(7) . . . . ?
F40A C40A C39A F39A 2.8(11) . . . . ?
F40A C40A C39A C38A -177.5(12) . . . . ?
C6 N1 C12 C11 -1.4(6) . . . . ?
C6 C7 C8 C9 1.1(7) . . . . ?
C6 C7 C10 C11 -2.0(7) . . . . ?
C6 C5 C4 C9 2.3(6) . . . . ?
C6 C5 C4 C3 -178.1(4) . . . . ?
C7 C6 C5 N2 178.9(4) . . . . ?
C7 C6 C5 C4 -2.4(6) . . . . ?
C7 C8 C9 C4 -1.2(8) . . . . ?
C7 C10 C11 C12 1.7(7) . . . . ?
C34 C35 C36B C37B 173.0(6) . . . . ?
C34 C35 C40B C39B -173.1(6) . . . . ?
C34 C35 C36A F36A 2.1(11) . . . . ?
C34 C35 C36A C37A -177.2(6) . . . . ?
C34 C35 C40A F40A -6.3(14) . . . . ?
C34 C35 C40A C39A 177.6(6) . . . . ?
C5 N2 C1 C2 -0.1(7) . . . . ?
C5 C6 C7 C8 0.8(6) . . . . ?
C5 C6 C7 C10 179.6(4) . . . . ?
C5 C4 C3 C2 -0.1(7) . . . . ?
C41 C42 C43 F43 1.8(7) . . . . ?
C41 C42 C43 C44 179.7(5) . . . . ?
C41 C42 C47 F47 3.4(7) . . . . ?
C41 C42 C47 C46 -178.9(5) . . . . ?
F36A C36A C37A F37A -0.5(11) . . . . ?
F36A C36A C37A C38A -179.1(7) . . . . ?
C20 C21 C22 C23 -177.3(4) . . . . ?
C20 C21 C26 C25 178.8(4) . . . . ?
F44 C44 C45 F45 -0.4(9) . . . . ?
F44 C44 C45 C46 -179.4(6) . . . . ?
C35 C36B C37B C38B 0.0 . . . . ?
C35 C36A C37A F37A 178.8(7) . . . . ?
C35 C36A C37A C38A 0.3(12) . . . . ?
C35 C40A C39A F39A 179.0(13) . . . . ?
C35 C40A C39A C38A -1.3(11) . . . . ?
C36B C35 C40B C39B 0.0 . . . . ?
C36B C37B C38B C39B 0.0 . . . . ?
C37B C38B C39B C40B 0.0 . . . . ?
C38B C39B C40B C35 0.0 . . . . ?
C40B C35 C36B C37B 0.0 . . . . ?
C8 C7 C10 C11 176.8(4) . . . . ?
C8 C9 C4 C5 -0.5(7) . . . . ?
C8 C9 C4 C3 180.0(5) . . . . ?
F38A C38A C37A F37A 1.5(11) . . . . ?
F38A C38A C37A C36A -179.9(8) . . . . ?
F15B C15A C16B F16B 0.2(13) . . . . ?
F15B C15A C16B C17A 176.1(13) . . . . ?
C42 C43 C44 F44 -179.9(5) . . . . ?
C42 C43 C44 C45 0.9(9) . . . . ?
C42 C47 C46 F46 -179.5(5) . . . . ?
C42 C47 C46 C45 -2.3(8) . . . . ?
F39A C39A C38A F38A 0.1(15) . . . . ?
F39A C39A C38A C37A -179.7(10) . . . . ?
C10 C7 C8 C9 -177.7(5) . . . . ?
C13 C14 C15A F15B -1.7(14) . . . . ?
C13 C14 C15A C16B 176.8(7) . . . . ?
C13 C14 C19A F19B 2.6(10) . . . . ?
C13 C14 C19A C18A -177.2(6) . . . . ?
C12 N1 C6 C7 1.1(6) . . . . ?
C12 N1 C6 C5 -178.0(4) . . . . ?
C21 C22 C23 C24 -0.8(8) . . . . ?
F19B C19A C18A F18B -2.4(12) . . . . ?
F19B C19A C18A C17A -176.3(7) . . . . ?
C28 C29 C30 C31 -0.5(7) . . . . ?
C28 C33 C32 C31 1.2(7) . . . . ?
C9 C4 C3 C2 179.5(5) . . . . ?
C43 C42 C47 F47 -174.9(5) . . . . ?
C43 C42 C47 C46 2.8(7) . . . . ?
C43 C44 C45 F45 178.8(5) . . . . ?
C43 C44 C45 C46 -0.2(9) . . . . ?
C22 C21 C26 C25 1.7(7) . . . . ?
C27 C28 C29 C30 -178.3(4) . . . . ?
C27 C28 C33 C32 177.9(4) . . . . ?
C29 C28 C27 O6 2.4(6) . . . . ?
C29 C28 C27 O5 -177.0(4) . . . . ?
C29 C28 C33 C32 -1.1(7) . . . . ?
C1 N2 C5 C6 178.3(4) . . . . ?
C1 N2 C5 C4 -0.4(6) . . . . ?
C1 C2 C3 C4 -0.4(7) . . . . ?
C15B C16A C17B C18B 0.0 . . . . ?
C16A C15B C14 C13 -176.1(7) . . . . ?
C16A C15B C14 C19B 0.0 . . . . ?
C16A C17B C18B C19B 0.0 . . . . ?
C17B C18B C19B C14 0.0 . . . . ?
C18B C19B C14 C13 176.3(7) . . . . ?
C18B C19B C14 C15B 0.0 . . . . ?
C14 C15B C16A C17B 0.0 . . . . ?
C14 C15A C16B F16B -178.4(14) . . . . ?
C14 C15A C16B C17A -2.5(13) . . . . ?
C14 C19A C18A F18B 177.4(7) . . . . ?
C14 C19A C18A C17A 3.5(13) . . . . ?
C25 C24 C23 C22 0.3(8) . . . . ?
C33 C28 C27 O6 -176.6(4) . . . . ?
C33 C28 C27 O5 3.9(6) . . . . ?
C33 C28 C29 C30 0.8(7) . . . . ?
C33 C32 C31 C30 -1.0(8) . . . . ?
F18B C18A C17A F17B 5.7(12) . . . . ?
F18B C18A C17A C16B -178.4(10) . . . . ?
C24 C25 C26 C21 -2.2(8) . . . . ?
C47 C42 C43 F43 -179.9(4) . . . . ?
C47 C42 C43 C44 -2.1(8) . . . . ?
C47 C46 C45 F45 -178.1(5) . . . . ?
C47 C46 C45 C44 0.9(9) . . . . ?
C26 C21 C22 C23 -0.3(7) . . . . ?
C26 C25 C24 C23 1.2(8) . . . . ?
C32 C31 C30 C29 0.6(8) . . . . ?
F16B C16B C17A F17B -4.0(18) . . . . ?
F16B C16B C17A C18A -179.9(11) . . . . ?
C36A C35 C40A F40A 177.5(10) . . . . ?
C36A C35 C40A C39A 1.4(10) . . . . ?
C40A C35 C36A F36A 178.4(10) . . . . ?
C40A C35 C36A C37A -0.9(10) . . . . ?
C40A C39A C38A F38A -179.6(7) . . . . ?
C40A C39A C38A C37A 0.6(12) . . . . ?
C39A C38A C37A F37A -178.8(8) . . . . ?
C39A C38A C37A C36A -0.1(13) . . . . ?
C15A C14 C19A F19B 178.0(9) . . . . ?
C15A C14 C19A C18A -1.8(11) . . . . ?
C15A C16B C17A F17B -179.9(8) . . . . ?
C15A C16B C17A C18A 4.2(15) . . . . ?
C19A C14 C15A F15B -177.2(9) . . . . ?
C19A C14 C15A C16B 1.3(11) . . . . ?
C19A C18A C17A F17B 179.4(8) . . . . ?
C19A C18A C17A C16B -4.7(15) . . . . ?

loop_
_smtbx_masks_void_nr
_smtbx_masks_void_average_x
_smtbx_masks_void_average_y
_smtbx_masks_void_average_z
_smtbx_masks_void_volume
_smtbx_masks_void_count_electrons
_smtbx_masks_void_content
1 0.316 0.184 0.316 470.6 42.4 ?
